data_4307288
loop_
_publ_author_name
'Crystal A. Merrill'
'Anthony K. Cheetham'

_publ_section_title
;
Inorganic-Organic Framework Structures; M(II) Ethylenediphosphonates (M =
Co, Ni, Mn) and a Mn(II) Ethylenediphosphonato-phenanthroline
;
_journal_name_full 'Inorganic Chemistry'
_journal_page_first 278
_journal_page_last 284
_journal_paper_doi 10.1021/ic0618302
_journal_volume 46
_journal_year 2007
_chemical_formula_moiety 'C1 H4 Co1 O4 P1'
_chemical_formula_sum 'C H4 Co O4 P'
_chemical_formula_weight 169.94
_chemical_name_systematic
; 
 ? 
;
_space_group_IT_number 14
_symmetry_cell_setting monoclinic
_symmetry_space_group_name_Hall '-P 2yn'
_symmetry_space_group_name_H-M 'P 1 21/n 1'
_atom_sites_solution_hydrogens geom
_atom_sites_solution_primary direct
_atom_sites_solution_secondary difmap
_audit_creation_method SHELXL-97
_cell_angle_alpha 90.00
_cell_angle_beta 98.50(3)
_cell_angle_gamma 90.00
_cell_formula_units_Z 1
_cell_length_a 5.6500(11)
_cell_length_b 4.7800(10)
_cell_length_c 15.330(3)
_cell_measurement_temperature 293(2)
_cell_volume 409.47(15)
_computing_cell_refinement 'Bruker SMART'
_computing_data_collection 'Bruker SMART'
_computing_data_reduction 'Bruker SHELX-97 (Sheldrick, 1997)'
_computing_molecular_graphics 'Crystal Impact Diamond 3.0b'
_computing_structure_refinement 'Bruker SHELX-97 (Sheldrick, 1997)'
_computing_structure_solution 'Bruker SHELX-97 (Sheldrick, 1997)'
_diffrn_ambient_temperature 293(2)
_diffrn_measured_fraction_theta_full 0.995
_diffrn_measured_fraction_theta_max 0.995
_diffrn_measurement_device_type 'Bruker P4'
_diffrn_measurement_method '\w scans'
_diffrn_radiation_monochromator graphite
_diffrn_radiation_source 'fine-focus sealed tube'
_diffrn_radiation_type MoK\a
_diffrn_radiation_wavelength 0.71073
_diffrn_reflns_av_R_equivalents 0.0274
_diffrn_reflns_av_sigmaI/netI 0.0255
_diffrn_reflns_limit_h_max 6
_diffrn_reflns_limit_h_min -6
_diffrn_reflns_limit_k_max 5
_diffrn_reflns_limit_k_min -4
_diffrn_reflns_limit_l_max 16
_diffrn_reflns_limit_l_min -17
_diffrn_reflns_number 2195
_diffrn_reflns_theta_full 23.28
_diffrn_reflns_theta_max 23.28
_diffrn_reflns_theta_min 2.69
_exptl_absorpt_coefficient_mu 4.458
_exptl_absorpt_correction_type empirical
_exptl_absorpt_process_details 'Sheldrick, G. M. SADABS User Guide; Univ Gottingen: Gottingen, Germany, 1995'
_exptl_crystal_colour pink
_exptl_crystal_density_diffrn 2.757
_exptl_crystal_density_meas ?
_exptl_crystal_density_method .
_exptl_crystal_F_000 336
_exptl_crystal_size_max .260
_exptl_crystal_size_mid .065
_exptl_crystal_size_min .065
_refine_diff_density_max 1.430
_refine_diff_density_min -1.033
_refine_diff_density_rms 0.217
_refine_ls_extinction_coef 0.034(7)
_refine_ls_extinction_expression Fc^*^=kFc[1+0.001xFc^2^\l^3^/sin(2\q)]^-1/4^
_refine_ls_extinction_method SHELXL
_refine_ls_goodness_of_fit_ref 1.273
_refine_ls_hydrogen_treatment mixed
_refine_ls_matrix_type full
_refine_ls_number_parameters 77
_refine_ls_number_reflns 591
_refine_ls_number_restraints 4
_refine_ls_restrained_S_all 1.268
_refine_ls_R_factor_all 0.0557
_refine_ls_R_factor_gt 0.0548
_refine_ls_shift/su_max 0.000
_refine_ls_shift/su_mean 0.000
_refine_ls_structure_factor_coef Fsqd
_refine_ls_weighting_details 'calc w=1/[\s^2^(Fo^2^)+(0.0536P)^2^+9.1401P] where P=(Fo^2^+2Fc^2^)/3'
_refine_ls_weighting_scheme calc
_refine_ls_wR_factor_gt 0.1447
_refine_ls_wR_factor_ref 0.1452
_reflns_number_gt 572
_reflns_number_total 591
_reflns_threshold_expression >2sigma(I)
_cod_data_source_file ic0618302si20061027_123946.cif
_cod_data_source_block sad123
_cod_depositor_comments
;
The following automatic conversions were performed:
'_symmetry_cell_setting' value 'Monoclinic' changed to 'monoclinic'
according to '/home/saulius/struct/CIF-dictionaries/cif_core.dic'
dictionary named 'cif_core.dic' version 2.4.1 from 2010-06-29.

Automatic conversion script
Id: cif_fix_enum 1527 2010-12-29 10:47:43Z saulius 
;
_cod_original_cell_volume 409.47(14)
_cod_original_formula_sum 'C1 H4 Co1 O4 P1'
_cod_database_code 4307288

loop_
_symmetry_equiv_pos_as_xyz
'x, y, z'
'-x+1/2, y+1/2, -z+1/2'
'-x, -y, -z'
'x-1/2, -y-1/2, z-1/2'

loop_
_atom_site_label
_atom_site_type_symbol
_atom_site_fract_x
_atom_site_fract_y
_atom_site_fract_z
_atom_site_U_iso_or_equiv
_atom_site_adp_type
_atom_site_occupancy
_atom_site_symmetry_multiplicity
_atom_site_calc_flag
_atom_site_refinement_flags
_atom_site_disorder_assembly
_atom_site_disorder_group
Co1 Co -0.0060(2) 0.1016(3) 0.23668(8) 0.0100(7) Uani 1 1 d . . .
P2 P 0.0446(4) 0.5355(5) 0.35928(16) 0.0080(8) Uani 1 1 d . . .
O1 O 0.2584(11) -0.1087(13) 0.1848(4) 0.0108(15) Uani 1 1 d . . .
O2 O -0.3107(11) -0.1058(14) 0.1829(4) 0.0117(15) Uani 1 1 d . . .
O3 O 0.0373(11) -0.1511(14) 0.3488(4) 0.0128(15) Uani 1 1 d . . .
O4 O -0.0461(12) 0.3973(16) 0.1315(5) 0.0180(17) Uani 1 1 d D . .
H4A H -0.142(16) 0.523(18) 0.143(8) 0.022 Uiso 1 1 d D . .
H4B H 0.069(14) 0.512(19) 0.140(8) 0.022 Uiso 1 1 d D . .
C1 C 0.0978(18) 0.448(2) 0.4744(7) 0.015(2) Uani 1 1 d D . .
H1A H 0.108(19) 0.261(6) 0.481(7) 0.018 Uiso 1 1 d D . .
H1B H 0.243(9) 0.51(2) 0.499(6) 0.018 Uiso 1 1 d D . .

loop_
_atom_site_aniso_label
_atom_site_aniso_U_11
_atom_site_aniso_U_22
_atom_site_aniso_U_33
_atom_site_aniso_U_23
_atom_site_aniso_U_13
_atom_site_aniso_U_12
Co1 0.0079(9) 0.0088(9) 0.0128(9) -0.0008(5) -0.0005(5) -0.0002(5)
P2 0.0065(12) 0.0068(14) 0.0104(14) 0.0009(10) -0.0001(9) -0.0002(9)
O1 0.012(3) 0.005(3) 0.015(3) 0.002(3) 0.000(3) 0.000(3)
O2 0.007(3) 0.011(3) 0.016(4) -0.007(3) 0.000(3) -0.003(3)
O3 0.017(3) 0.007(4) 0.015(3) 0.007(3) 0.002(3) 0.004(3)
O4 0.011(4) 0.017(4) 0.025(4) 0.004(3) 0.001(3) -0.002(3)
C1 0.016(5) 0.011(5) 0.017(5) 0.003(4) -0.002(4) 0.000(4)

loop_
_atom_type_symbol
_atom_type_description
_atom_type_scat_dispersion_real
_atom_type_scat_dispersion_imag
_atom_type_scat_source
C C 0.0033 0.0016 'International Tables Vol C Tables 4.2.6.8 and 6.1.1.4'
H H 0.0000 0.0000 'International Tables Vol C Tables 4.2.6.8 and 6.1.1.4'
O O 0.0106 0.0060 'International Tables Vol C Tables 4.2.6.8 and 6.1.1.4'
P P 0.1023 0.0942 'International Tables Vol C Tables 4.2.6.8 and 6.1.1.4'
Co Co 0.3494 0.9721 'International Tables Vol C Tables 4.2.6.8 and 6.1.1.4'

loop_
_geom_angle_atom_site_label_1
_geom_angle_atom_site_label_2
_geom_angle_atom_site_label_3
_geom_angle
_geom_angle_site_symmetry_1
_geom_angle_site_symmetry_3
_geom_angle_publ_flag
O2 Co1 O1 102.9(3) . . ?
O2 Co1 O3 92.3(3) . . ?
O1 Co1 O3 91.8(3) . . ?
O2 Co1 O4 91.6(3) . . ?
O1 Co1 O4 91.9(3) . . ?
O3 Co1 O4 173.8(3) . . ?
O2 Co1 O1 162.5(2) . 2 ?
O1 Co1 O1 94.58(16) . 2 ?
O3 Co1 O1 85.7(2) . 2 ?
O4 Co1 O1 89.1(3) . 2 ?
O2 Co1 O2 95.45(16) . 2_455 ?
O1 Co1 O2 161.5(3) . 2_455 ?
O3 Co1 O2 85.1(2) . 2_455 ?
O4 Co1 O2 89.8(3) . 2_455 ?
O1 Co1 O2 67.1(2) 2 2_455 ?
O2 Co1 P2 128.87(19) . . ?
O1 Co1 P2 128.12(19) . . ?
O3 Co1 P2 83.5(2) . . ?
O4 Co1 P2 90.3(2) . . ?
O1 Co1 P2 33.62(17) 2 . ?
O2 Co1 P2 33.46(17) 2_455 . ?
O3 P2 O2 112.5(4) 1_565 2_455 ?
O3 P2 O1 114.0(4) 1_565 2 ?
O2 P2 O1 104.4(4) 2_455 2 ?
O3 P2 C1 109.6(5) 1_565 . ?
O2 P2 C1 108.6(4) 2_455 . ?
O1 P2 C1 107.3(4) 2 . ?
O3 P2 Co1 132.1(3) 1_565 . ?
O2 P2 Co1 52.7(2) 2_455 . ?
O1 P2 Co1 51.8(2) 2 . ?
C1 P2 Co1 118.3(4) . . ?
P2 O1 Co1 124.2(4) 2_545 . ?
P2 O1 Co1 94.5(3) 2_545 2_545 ?
Co1 O1 Co1 122.4(3) . 2_545 ?
P2 O2 Co1 125.1(4) 2_445 . ?
P2 O2 Co1 93.9(3) 2_445 2_445 ?
Co1 O2 Co1 121.0(3) . 2_445 ?
P2 O3 Co1 131.5(4) 1_545 . ?
C1 C1 P2 113.5(9) 3_566 . ?

loop_
_geom_bond_atom_site_label_1
_geom_bond_atom_site_label_2
_geom_bond_distance
_geom_bond_site_symmetry_2
_geom_bond_publ_flag
Co1 O2 2.051(6) . ?
Co1 O1 2.056(6) . ?
Co1 O3 2.085(6) . ?
Co1 O4 2.131(7) . ?
Co1 O1 2.197(6) 2 ?
Co1 O2 2.219(7) 2_455 ?
Co1 P2 2.785(3) . ?
P2 O3 1.507(7) 1_565 ?
P2 O2 1.539(7) 2_455 ?
P2 O1 1.547(7) 2 ?
P2 C1 1.795(10) . ?
O1 P2 1.547(7) 2_545 ?
O1 Co1 2.197(6) 2_545 ?
O2 P2 1.539(7) 2_445 ?
O2 Co1 2.219(7) 2_445 ?
O3 P2 1.507(7) 1_545 ?
C1 C1 1.53(2) 3_566 ?
